data_4000397
loop_
_publ_author_name
'Esmaeilzadeh, Saeid'
'Grins, Jekabs'
'Shen, Zhijian'
'Ed\'en, Mattias'
'Thiaux, Marie'

_publ_section_title
;
 Study of Sialon S-phases M~2~Al~x~Si~12-x~N~16-x~O~2+x~,
 M = Ba and Ba~0.9~Eu~0.1~, by X-ray Single Crystal Diffraction,
 X-ray Powder Diffraction, and Solid-State Nuclear Magnetic Resonance
;
_journal_coden_ASTM CMATEX
_journal_issue 11
_journal_name_full 'Chemistry of Materials'
_journal_page_first 2113
_journal_page_last 2120
_journal_paper_doi 10.1021/cm031129l
_journal_volume 16
_journal_year 2004
_chemical_formula_moiety 'Al N7 O2 Si5, Ba'
_chemical_formula_sum 'Al Ba N7 O2 Si5'
_chemical_formula_weight 434.83
_chemical_name_common 'Ba sialon'
_space_group_IT_number 44
_space_group_name_Hall 'I 2 -2'
_space_group_name_H-M_alt 'I m m 2'
_symmetry_cell_setting orthorhombic
_symmetry_space_group_name_Hall 'I 2 -2'
_symmetry_space_group_name_H-M 'I m m 2'
_atom_sites_solution_hydrogens geom
_atom_sites_solution_primary direct
_atom_sites_solution_secondary difmap
_cell_angle_alpha 90.00
_cell_angle_beta 90.00
_cell_angle_gamma 90.00
_cell_formula_units_Z 2
_cell_length_a 8.2300(10)
_cell_length_b 9.6550(10)
_cell_length_c 4.9093(8)
_cell_measurement_radiation 'Cu K\a1'
_cell_measurement_reflns_used 36
_cell_measurement_temperature 293(2)
_cell_measurement_theta_max 40.15
_cell_measurement_theta_min 7.06
_cell_volume 390.10(9)
_diffrn_ambient_temperature 293(2)
_diffrn_measurement_device_type 'STOE, IPDS'
_diffrn_measurement_method 'Phi rotation'
_diffrn_radiation_monochromator graphite
_diffrn_radiation_source 'fine-focus sealed tube'
_diffrn_radiation_type MoK\a
_diffrn_radiation_wavelength 0.71073
_diffrn_reflns_av_R_equivalents 0.0740
_diffrn_reflns_av_sigmaI/netI 0.0444
_diffrn_reflns_limit_h_max 10
_diffrn_reflns_limit_h_min -10
_diffrn_reflns_limit_k_max 12
_diffrn_reflns_limit_k_min -12
_diffrn_reflns_limit_l_max 6
_diffrn_reflns_limit_l_min -6
_diffrn_reflns_number 1382
_diffrn_reflns_theta_max 27.90
_diffrn_reflns_theta_min 3.25
_exptl_absorpt_coefficient_mu 5.963
_exptl_absorpt_correction_T_max 0.561
_exptl_absorpt_correction_T_min 0.468
_exptl_absorpt_correction_type analytical
_exptl_absorpt_process_details x-red,1996
_exptl_crystal_colour colourless
_exptl_crystal_density_diffrn 3.702
_exptl_crystal_density_method 'not measured'
_exptl_crystal_description prism
_exptl_crystal_F_000 408
_exptl_crystal_size_max 0.129
_exptl_crystal_size_mid 0.124
_exptl_crystal_size_min 0.097
_refine_ls_abs_structure_details 'Flack H D (1983), Acta Cryst. A39, 876-881'
_refine_ls_abs_structure_Flack 0.02(4)
_refine_ls_extinction_coef none
_refine_ls_extinction_method none
_refine_ls_goodness_of_fit_ref 1.138
_refine_ls_hydrogen_treatment mixed
_refine_ls_matrix_type full
_refine_ls_number_parameters 45
_refine_ls_number_reflns 520
_refine_ls_number_restraints 1
_refine_ls_restrained_S_all 1.137
_refine_ls_R_factor_all 0.0351
_refine_ls_R_factor_gt 0.0349
_refine_ls_shift/su_max 0.000
_refine_ls_shift/su_mean 0.000
_refine_ls_structure_factor_coef Fsqd
_refine_ls_weighting_details 'calc w=1/[\s^2^(Fo^2^)+(0.0571P)^2^+2.5181P] where P=(Fo^2^+2Fc^2^)/3'
_refine_ls_weighting_scheme calc
_refine_ls_wR_factor_gt 0.0952
_refine_ls_wR_factor_ref 0.0954
_reflns_number_gt 515
_reflns_number_total 520
_reflns_threshold_expression >2sigma(I)
_cod_database_code 4000397

loop_
_symmetry_equiv_pos_as_xyz
'x, y, z'
'-x, -y, z'
'-x, y, z'
'x, -y, z'
'x+1/2, y+1/2, z+1/2'
'-x+1/2, -y+1/2, z+1/2'
'-x+1/2, y+1/2, z+1/2'
'x+1/2, -y+1/2, z+1/2'

loop_
_atom_site_label
_atom_site_type_symbol
_atom_site_fract_x
_atom_site_fract_y
_atom_site_fract_z
_atom_site_U_iso_or_equiv
_atom_site_adp_type
_atom_site_occupancy
_atom_site_symmetry_multiplicity
_atom_site_calc_flag
_atom_site_refinement_flags
_atom_site_disorder_assembly
_atom_site_disorder_group
Ba Ba 0.0000 0.0000 0.1966(3) 0.0269(3) Uani 1 4 d S . .
Si Si 0.0000 0.3405(2) 0.6526(4) 0.0089(5) Uani 1 2 d S . .
Si2 Si 0.80678(16) 0.33690(14) 0.15879(18) 0.0063(3) Uani 0.75 1 d P . .
Al2 Al 0.80678(16) 0.33690(14) 0.15879(18) 0.0063(3) Uani 0.25 1 d P . .
O1 O 0.7289(8) 0.5000 0.1324(13) 0.0125(14) Uani 0.50 2 d SP . .
N1 N 0.7289(8) 0.5000 0.1324(13) 0.0125(14) Uani 0.50 2 d SP . .
O O 0.0000 0.5000 0.568(2) 0.0194(18) Uani 1 4 d S . .
N3 N 0.8280(6) 0.2767(5) 0.4985(10) 0.0125(9) Uani 1 1 d . . .
N4 N 0.0000 0.3152(7) -0.0027(14) 0.0081(11) Uani 1 2 d S . .

loop_
_atom_site_aniso_label
_atom_site_aniso_U_11
_atom_site_aniso_U_22
_atom_site_aniso_U_33
_atom_site_aniso_U_23
_atom_site_aniso_U_13
_atom_site_aniso_U_12
Ba 0.0324(4) 0.0185(3) 0.0297(6) 0.000 0.000 0.000
Si 0.0054(7) 0.0162(9) 0.0050(12) 0.0016(7) 0.000 0.000
Si2 0.0065(5) 0.0075(6) 0.0049(8) 0.0008(5) 0.0003(5) -0.0005(4)
Al2 0.0065(5) 0.0075(6) 0.0049(8) 0.0008(5) 0.0003(5) -0.0005(4)
O1 0.009(2) 0.016(3) 0.013(4) 0.000 0.001(2) 0.000
N1 0.009(2) 0.016(3) 0.013(4) 0.000 0.001(2) 0.000
O 0.033(5) 0.003(3) 0.022(4) 0.000 0.000 0.000
N3 0.0105(17) 0.019(2) 0.008(2) 0.002(2) -0.0016(17) -0.0080(19)
N4 0.007(2) 0.014(3) 0.004(3) 0.002(3) 0.000 0.000

loop_
_exptl_crystal_face_index_h
_exptl_crystal_face_index_k
_exptl_crystal_face_index_l
_exptl_crystal_face_perp_dist
0 0 1 0.0257
0 0 -1 0.0709
0 1 0 0.0467
0 -1 0 0.0774
1 0 0 0.0516
-1 0 0 0.0774

loop_
_cod_changelog_entry_id
_cod_changelog_entry_author
_cod_changelog_entry_date
_cod_changelog_entry_text
1 'Vaitkus, Antanas' 2021-10-23T06:00:00+03:00 'Updated bibliographic information.'
